data_4034465
loop_
_publ_author_name
'Martin, Daniel J.'
'Mercado, Brandon Q.'
'Mayer, James M.'

_publ_section_title
;
 Synthesis and Prior Misidentification of
 4-<i>tert</i>-Butyl-2,6-dinitrobenzaldehyde.
;
_journal_issue 18
_journal_name_full 'The Journal of organic chemistry'
_journal_page_first 12172
_journal_page_last 12176
_journal_paper_doi 10.1021/acs.joc.9b01737
_journal_volume 84
_journal_year 2019
_chemical_formula_moiety 'C11 H12 N2 O5'
_chemical_formula_sum 'C11 H12 N2 O5'
_chemical_formula_weight 252.23
_space_group_crystal_system monoclinic
_space_group_IT_number 14
_space_group_name_Hall '-P 2ybc'
_space_group_name_H-M_alt 'P 1 21/c 1'
_atom_sites_solution_hydrogens geom
_atom_sites_solution_primary SHELXT
_atom_sites_solution_secondary difmap
_audit_creation_method SHELXL-2014/7
_cell_angle_alpha 90
_cell_angle_beta 97.276(11)
_cell_angle_gamma 90
_cell_formula_units_Z 4
_cell_length_a 9.4352(10)
_cell_length_b 8.4152(9)
_cell_length_c 14.7368(17)
_cell_measurement_reflns_used 4853
_cell_measurement_temperature 93(2)
_cell_measurement_theta_max 24.9850
_cell_measurement_theta_min 2.3120
_cell_volume 1160.7(2)
_computing_cell_refinement 'CrysAlisPro 1.171.39.16b (Rigaku OD, 2015)'
_computing_data_collection 'CrysAlisPro 1.171.39.16b (Rigaku OD, 2015)'
_computing_data_reduction 'CrysAlisPro 1.171.39.16b (Rigaku OD, 2015)'
_computing_molecular_graphics 'Olex2 (Dolomanov et al., 2009)'
_computing_publication_material 'CIFTAB-2014/2 (Sheldrick, 2014)'
_computing_structure_refinement 'SHELXL-2014/7 (Sheldrick, 2014)'
_computing_structure_solution 'SHELXT-2014/5 (Sheldrick, 2014)'
_diffrn_ambient_temperature 93(2)
_diffrn_detector_area_resol_mean 6.8
_diffrn_measured_fraction_theta_full 0.985
_diffrn_measured_fraction_theta_max 0.982
_diffrn_measurement_device_type 'Rigaku Mercury275R CCD'
_diffrn_measurement_method \w
_diffrn_radiation_type MoK\a
_diffrn_radiation_wavelength 0.71073
_diffrn_reflns_av_R_equivalents 0.1062
_diffrn_reflns_av_unetI/netI 0.0215
_diffrn_reflns_Laue_measured_fraction_full 0.985
_diffrn_reflns_Laue_measured_fraction_max 0.982
_diffrn_reflns_limit_h_max 11
_diffrn_reflns_limit_h_min -11
_diffrn_reflns_limit_k_max 10
_diffrn_reflns_limit_k_min -10
_diffrn_reflns_limit_l_max 17
_diffrn_reflns_limit_l_min -17
_diffrn_reflns_number 4525
_diffrn_reflns_point_group_measured_fraction_full 0.985
_diffrn_reflns_point_group_measured_fraction_max 0.982
_diffrn_reflns_theta_full 25.242
_diffrn_reflns_theta_max 25.279
_diffrn_reflns_theta_min 2.787
_diffrn_source 'fine-focus sealed X-ray tube'
_exptl_absorpt_coefficient_mu 0.116
_exptl_absorpt_correction_T_max 1.00000
_exptl_absorpt_correction_T_min 0.64665
_exptl_absorpt_correction_type multi-scan
_exptl_absorpt_process_details
; 
CrysAlisPro 1.171.39.16b (Rigaku Oxford Diffraction, 2015) 
Empirical absorption correction using spherical harmonics, 
 implemented in SCALE3 ABSPACK scaling algorithm. 
;
_exptl_crystal_colour Colorless
_exptl_crystal_density_diffrn 1.443
_exptl_crystal_description Block
_exptl_crystal_F_000 528
_exptl_crystal_size_max 0.300
_exptl_crystal_size_mid 0.200
_exptl_crystal_size_min 0.100
_refine_diff_density_max 0.304
_refine_diff_density_min -0.216
_refine_diff_density_rms 0.067
_refine_ls_extinction_method none
_refine_ls_goodness_of_fit_ref 1.030
_refine_ls_hydrogen_treatment constr
_refine_ls_matrix_type full
_refine_ls_number_parameters 167
_refine_ls_number_reflns 4525
_refine_ls_number_restraints 0
_refine_ls_restrained_S_all 1.030
_refine_ls_R_factor_all 0.0629
_refine_ls_R_factor_gt 0.0532
_refine_ls_shift/su_max 0.000
_refine_ls_shift/su_mean 0.000
_refine_ls_structure_factor_coef Fsqd
_refine_ls_weighting_details 'w=1/[\s^2^(Fo^2^)+(0.1153P)^2^] where P=(Fo^2^+2Fc^2^)/3'
_refine_ls_weighting_scheme calc
_refine_ls_wR_factor_gt 0.1443
_refine_ls_wR_factor_ref 0.1497
_reflns_Friedel_coverage 0.000
_reflns_number_gt 3732
_reflns_number_total 4525
_reflns_threshold_expression 'I > 2\s(I)'
_cod_data_source_file jo9b01737_si_003.cif
_cod_data_source_block mini-18069
_cod_original_sg_symbol_H-M 'P 21/c'
_cod_database_code 4034465
_shelx_shelxl_version_number 2014/7
_shelx_space_group_comment
; 
The symmetry employed for this shelxl refinement is uniquely defined 
by the following loop, which should always be used as a source of 
symmetry information in preference to the above space-group names. 
They are only intended as comments. 
;
_shelx_estimated_absorpt_t_min 0.966
_shelx_estimated_absorpt_t_max 0.989

loop_
_space_group_symop_operation_xyz
'x, y, z'
'-x, y+1/2, -z+1/2'
'-x, -y, -z'
'x, -y-1/2, z-1/2'

loop_
_atom_site_label
_atom_site_type_symbol
_atom_site_fract_x
_atom_site_fract_y
_atom_site_fract_z
_atom_site_U_iso_or_equiv
_atom_site_adp_type
_atom_site_occupancy
_atom_site_site_symmetry_order
_atom_site_calc_flag
_atom_site_refinement_flags_posn
_atom_site_refinement_flags_adp
O1 O 0.5999(2) 0.2870(2) 0.42612(12) 0.0318(5) Uani 1 1 d . .
O2 O 0.73611(19) 0.3671(2) 0.32641(11) 0.0307(4) Uani 1 1 d . .
O3 O 0.87306(19) 0.9812(2) 0.42396(11) 0.0314(5) Uani 1 1 d . .
O4 O 0.7912(2) 1.0246(2) 0.55323(12) 0.0324(5) Uani 1 1 d . .
O5 O 0.96597(19) 0.3515(2) 0.71623(11) 0.0312(5) Uani 1 1 d . .
N1 N 0.6882(2) 0.3775(2) 0.39998(13) 0.0231(5) Uani 1 1 d . .
N2 N 0.8229(2) 0.9368(2) 0.49256(13) 0.0246(5) Uani 1 1 d . .
C1 C 0.7473(2) 0.5045(3) 0.46358(14) 0.0178(5) Uani 1 1 d . .
C2 C 0.7274(2) 0.6664(3) 0.44145(14) 0.0185(5) Uani 1 1 d . .
C3 C 0.8092(2) 0.7629(2) 0.50636(15) 0.0191(5) Uani 1 1 d . .
C4 C 0.8875(2) 0.7103(3) 0.58656(15) 0.0201(5) Uani 1 1 d . .
H4 H 0.9373 0.7841 0.6277 0.024 Uiso 1 1 calc R U
C5 C 0.8927(2) 0.5493(3) 0.60653(14) 0.0190(5) Uani 1 1 d . .
C6 C 0.8234(2) 0.4446(3) 0.54251(15) 0.0199(5) Uani 1 1 d . .
H6 H 0.8284 0.3332 0.5529 0.024 Uiso 1 1 calc R U
C7 C 0.9656(2) 0.4898(3) 0.69538(15) 0.0230(5) Uani 1 1 d . .
H7 H 1.0138 0.5637 0.7372 0.028 Uiso 1 1 calc R U
C8 C 0.6171(2) 0.7293(3) 0.36192(15) 0.0194(5) Uani 1 1 d . .
C9 C 0.6880(3) 0.7482(3) 0.27410(15) 0.0255(5) Uani 1 1 d . .
H9A H 0.7630 0.8291 0.2837 0.038 Uiso 1 1 calc R U
H9B H 0.6160 0.7808 0.2237 0.038 Uiso 1 1 calc R U
H9C H 0.7300 0.6466 0.2590 0.038 Uiso 1 1 calc R U
C10 C 0.5531(3) 0.8892(3) 0.38806(16) 0.0242(5) Uani 1 1 d . .
H10A H 0.5290 0.8830 0.4507 0.036 Uiso 1 1 calc R U
H10B H 0.4665 0.9120 0.3459 0.036 Uiso 1 1 calc R U
H10C H 0.6231 0.9742 0.3841 0.036 Uiso 1 1 calc R U
C11 C 0.4885(2) 0.6159(3) 0.34305(16) 0.0237(5) Uani 1 1 d . .
H11A H 0.5166 0.5219 0.3103 0.036 Uiso 1 1 calc R U
H11B H 0.4100 0.6705 0.3056 0.036 Uiso 1 1 calc R U
H11C H 0.4573 0.5833 0.4012 0.036 Uiso 1 1 calc R U

loop_
_atom_site_aniso_label
_atom_site_aniso_U_11
_atom_site_aniso_U_22
_atom_site_aniso_U_33
_atom_site_aniso_U_23
_atom_site_aniso_U_13
_atom_site_aniso_U_12
O1 0.0356(10) 0.0246(9) 0.0330(10) 0.0036(7) -0.0045(8) -0.0107(8)
O2 0.0331(10) 0.0344(10) 0.0241(9) -0.0082(7) 0.0023(7) 0.0042(8)
O3 0.0298(10) 0.0311(10) 0.0320(9) 0.0095(7) -0.0016(8) -0.0105(8)
O4 0.0355(10) 0.0210(9) 0.0386(10) -0.0075(7) -0.0037(8) 0.0021(8)
O5 0.0346(10) 0.0268(10) 0.0300(9) 0.0065(7) -0.0047(8) 0.0036(7)
N1 0.0240(10) 0.0192(10) 0.0242(10) -0.0004(8) -0.0038(8) 0.0022(8)
N2 0.0207(11) 0.0220(11) 0.0291(11) 0.0019(8) -0.0048(9) -0.0030(8)
C1 0.0160(11) 0.0197(12) 0.0181(11) -0.0025(8) 0.0032(9) -0.0021(9)
C2 0.0149(10) 0.0223(12) 0.0191(11) 0.0011(8) 0.0051(8) 0.0000(9)
C3 0.0174(11) 0.0173(11) 0.0227(12) 0.0014(9) 0.0034(9) -0.0006(9)
C4 0.0168(11) 0.0225(12) 0.0211(11) -0.0026(9) 0.0029(9) -0.0026(9)
C5 0.0148(11) 0.0238(12) 0.0189(11) 0.0000(8) 0.0037(9) 0.0014(9)
C6 0.0173(11) 0.0197(11) 0.0233(12) 0.0026(9) 0.0046(9) 0.0011(9)
C7 0.0183(11) 0.0271(13) 0.0232(12) -0.0001(10) 0.0012(9) 0.0017(9)
C8 0.0173(11) 0.0213(11) 0.0188(11) 0.0013(8) -0.0008(9) 0.0004(9)
C9 0.0224(12) 0.0320(13) 0.0217(12) 0.0035(10) 0.0020(9) 0.0021(10)
C10 0.0226(12) 0.0217(13) 0.0269(12) 0.0005(9) -0.0020(9) 0.0031(9)
C11 0.0187(11) 0.0253(12) 0.0260(12) -0.0007(9) -0.0018(9) -0.0009(9)

loop_
_atom_type_symbol
_atom_type_description
_atom_type_scat_dispersion_real
_atom_type_scat_dispersion_imag
_atom_type_scat_source
C C 0.0033 0.0016 'International Tables Vol C Tables 4.2.6.8 and 6.1.1.4'
H H 0.0000 0.0000 'International Tables Vol C Tables 4.2.6.8 and 6.1.1.4'
N N 0.0061 0.0033 'International Tables Vol C Tables 4.2.6.8 and 6.1.1.4'
O O 0.0106 0.0060 'International Tables Vol C Tables 4.2.6.8 and 6.1.1.4'

loop_
_geom_angle_atom_site_label_1
_geom_angle_atom_site_label_2
_geom_angle_atom_site_label_3
_geom_angle
O1 N1 O2 124.96(19)
O1 N1 C1 117.71(19)
O2 N1 C1 117.26(18)
O4 N2 O3 124.9(2)
O4 N2 C3 117.42(19)
O3 N2 C3 117.52(19)
C6 C1 C2 126.0(2)
C6 C1 N1 112.47(19)
C2 C1 N1 121.51(18)
C1 C2 C3 110.80(18)
C1 C2 C8 124.06(19)
C3 C2 C8 124.82(19)
C4 C3 C2 125.6(2)
C4 C3 N2 112.67(18)
C2 C3 N2 121.66(18)
C3 C4 C5 119.6(2)
C3 C4 H4 120.2
C5 C4 H4 120.2
C4 C5 C6 118.3(2)
C4 C5 C7 121.1(2)
C6 C5 C7 120.6(2)
C1 C6 C5 119.3(2)
C1 C6 H6 120.4
C5 C6 H6 120.4
O5 C7 C5 122.4(2)
O5 C7 H7 118.8
C5 C7 H7 118.8
C9 C8 C11 109.15(18)
C9 C8 C10 110.23(18)
C11 C8 C10 105.13(18)
C9 C8 C2 110.35(17)
C11 C8 C2 111.13(18)
C10 C8 C2 110.73(17)
C8 C9 H9A 109.5
C8 C9 H9B 109.5
H9A C9 H9B 109.5
C8 C9 H9C 109.5
H9A C9 H9C 109.5
H9B C9 H9C 109.5
C8 C10 H10A 109.5
C8 C10 H10B 109.5
H10A C10 H10B 109.5
C8 C10 H10C 109.5
H10A C10 H10C 109.5
H10B C10 H10C 109.5
C8 C11 H11A 109.5
C8 C11 H11B 109.5
H11A C11 H11B 109.5
C8 C11 H11C 109.5
H11A C11 H11C 109.5
H11B C11 H11C 109.5

loop_
_geom_bond_atom_site_label_1
_geom_bond_atom_site_label_2
_geom_bond_distance
O1 N1 1.226(3)
O2 N1 1.229(2)
O3 N2 1.227(2)
O4 N2 1.226(3)
O5 C7 1.204(3)
N1 C1 1.483(3)
N2 C3 1.486(3)
C1 C6 1.383(3)
C1 C2 1.407(3)
C2 C3 1.408(3)
C2 C8 1.559(3)
C3 C4 1.385(3)
C4 C5 1.386(3)
C4 H4 0.9500
C5 C6 1.391(3)
C5 C7 1.487(3)
C6 H6 0.9500
C7 H7 0.9500
C8 C9 1.538(3)
C8 C11 1.541(3)
C8 C10 1.544(3)
C9 H9A 0.9800
C9 H9B 0.9800
C9 H9C 0.9800
C10 H10A 0.9800
C10 H10B 0.9800
C10 H10C 0.9800
C11 H11A 0.9800
C11 H11B 0.9800
C11 H11C 0.9800

loop_
_geom_torsion_atom_site_label_1
_geom_torsion_atom_site_label_2
_geom_torsion_atom_site_label_3
_geom_torsion_atom_site_label_4
_geom_torsion
O1 N1 C1 C6 63.3(3)
O2 N1 C1 C6 -113.7(2)
O1 N1 C1 C2 -118.1(2)
O2 N1 C1 C2 64.9(3)
C6 C1 C2 C3 6.5(3)
N1 C1 C2 C3 -171.93(19)
C6 C1 C2 C8 -167.3(2)
N1 C1 C2 C8 14.3(3)
C1 C2 C3 C4 -6.3(3)
C8 C2 C3 C4 167.4(2)
C1 C2 C3 N2 171.7(2)
C8 C2 C3 N2 -14.6(3)
O4 N2 C3 C4 -56.3(3)
O3 N2 C3 C4 119.5(2)
O4 N2 C3 C2 125.4(2)
O3 N2 C3 C2 -58.8(3)
C2 C3 C4 C5 2.1(3)
N2 C3 C4 C5 -176.10(19)
C3 C4 C5 C6 2.9(3)
C3 C4 C5 C7 -174.9(2)
C2 C1 C6 C5 -2.3(3)
N1 C1 C6 C5 176.21(19)
C4 C5 C6 C1 -2.7(3)
C7 C5 C6 C1 175.06(19)
C4 C5 C7 O5 176.4(2)
C6 C5 C7 O5 -1.3(3)
C1 C2 C8 C9 -93.0(2)
C3 C2 C8 C9 94.0(2)
C1 C2 C8 C11 28.2(3)
C3 C2 C8 C11 -144.7(2)
C1 C2 C8 C10 144.7(2)
C3 C2 C8 C10 -28.3(3)
